data_4348846
loop_
_publ_author_name
'Li, Yan'
'Chan, Yuk-Chi'
'Li, Yongxin'
'Purushothaman, Indu'
'De, Susmita'
'Parameswaran, Pattiyil'
'So, Cheuk-Wai'

_publ_section_title
;
 Synthesis of a Bent 2-Silaallene with a Perturbed Electronic Structure
 from a Cyclic Alkyl(amino) Carbene-Diiodosilylene.
;
_journal_issue 17
_journal_name_full 'Inorganic chemistry'
_journal_page_first 9091
_journal_page_last 9098
_journal_paper_doi 10.1021/acs.inorgchem.6b01716
_journal_volume 55
_journal_year 2016
_chemical_formula_sum 'C40 H64 I2 N2 Si2'
_chemical_formula_weight 882.91
_space_group_crystal_system monoclinic
_space_group_IT_number 14
_space_group_name_Hall '-P 2ybc'
_space_group_name_H-M_alt 'P 1 21/c 1'
_atom_sites_solution_hydrogens geom
_cell_angle_alpha 90
_cell_angle_beta 93.9117(11)
_cell_angle_gamma 90
_cell_formula_units_Z 4
_cell_length_a 15.9335(4)
_cell_length_b 14.2589(3)
_cell_length_c 18.5741(5)
_cell_measurement_reflns_used 9760
_cell_measurement_temperature 153.(2)
_cell_measurement_theta_max 25.8958
_cell_measurement_theta_min 2.4677
_cell_volume 4210.10(18)
_computing_cell_refinement 'SAINT V8.34A (Bruker AXS Inc., 2013)'
_computing_data_collection 'APEX2 (Bruker AXS Inc., 2014)'
_computing_data_reduction 'SAINT V8.34A (Bruker AXS Inc., 2013)'
_computing_molecular_graphics 'XP (Bruker AXS Inc., 2014)'
_computing_publication_material 'APEX2 (Bruker AXS Inc., 2014)'
_computing_structure_refinement 'SHELXL-2014/7 (Sheldrick, 2014)'
_computing_structure_solution 'SHELXT (Bruker AXS Inc., 2014)'
_diffrn_ambient_temperature 153.(2)
_diffrn_detector_area_resol_mean 8.3333
_diffrn_measured_fraction_theta_full 0.997
_diffrn_measured_fraction_theta_max 0.997
_diffrn_measurement_device_type 'CCD area detector'
_diffrn_measurement_method 'phi and omega scans'
_diffrn_radiation_monochromator graphite
_diffrn_radiation_type MoK\a
_diffrn_radiation_wavelength 0.71073
_diffrn_reflns_av_R_equivalents 0.0765
_diffrn_reflns_av_unetI/netI 0.0602
_diffrn_reflns_limit_h_max 23
_diffrn_reflns_limit_h_min -23
_diffrn_reflns_limit_k_max 20
_diffrn_reflns_limit_k_min -20
_diffrn_reflns_limit_l_max 24
_diffrn_reflns_limit_l_min -26
_diffrn_reflns_number 78316
_diffrn_reflns_theta_full 31.11
_diffrn_reflns_theta_max 31.11
_diffrn_reflns_theta_min 2.85
_diffrn_source 'fine-focus sealed tube'
_exptl_absorpt_coefficient_mu 1.579
_exptl_absorpt_correction_T_max 0.81
_exptl_absorpt_correction_T_min 0.72
_exptl_absorpt_correction_type multi-scan
_exptl_absorpt_process_details 'SADABS V2014/5 (Bruker AXS Inc.)'
_exptl_crystal_colour red
_exptl_crystal_density_diffrn 1.393
_exptl_crystal_density_method 'not measured'
_exptl_crystal_description block
_exptl_crystal_F_000 1808
_exptl_crystal_size_max 0.240
_exptl_crystal_size_mid 0.200
_exptl_crystal_size_min 0.140
_refine_diff_density_max 0.881
_refine_diff_density_min -1.034
_refine_ls_extinction_method none
_refine_ls_goodness_of_fit_ref 1.005
_refine_ls_hydrogen_treatment constr
_refine_ls_matrix_type full
_refine_ls_number_parameters 431
_refine_ls_number_reflns 13499
_refine_ls_number_restraints 0
_refine_ls_restrained_S_all 1.005
_refine_ls_R_factor_all 0.0774
_refine_ls_R_factor_gt 0.0392
_refine_ls_shift/su_max 0.001
_refine_ls_shift/su_mean 0.000
_refine_ls_structure_factor_coef Fsqd
_refine_ls_weighting_details 'w=1/[\s^2^(Fo^2^)+(0.0305P)^2^+4.2945P] where P=(Fo^2^+2Fc^2^)/3'
_refine_ls_weighting_scheme calc
_refine_ls_wR_factor_gt 0.0762
_refine_ls_wR_factor_ref 0.0940
_reflns_number_gt 9235
_reflns_number_total 13499
_reflns_threshold_expression 'I > 2\s(I)'
_cod_data_source_file ic6b01716_si_001.cif
_cod_data_source_block I
_cod_database_code 4348846

loop_
_space_group_symop_operation_xyz
'x, y, z'
'-x, y+1/2, -z+1/2'
'-x, -y, -z'
'x, -y-1/2, z-1/2'

loop_
_atom_site_type_symbol
_atom_site_label
_atom_site_fract_x
_atom_site_fract_y
_atom_site_fract_z
_atom_site_U_iso_or_equiv
_atom_site_adp_type
_atom_site_calc_flag
_atom_site_refinement_flags_adp
_atom_site_refinement_flags_posn
_atom_site_occupancy
Si Si1 0.25145(5) 0.80892(5) 0.09456(4) 0.01843(16) Uani d . . 1
Si Si2 0.28860(5) 0.96727(5) 0.10314(4) 0.01976(16) Uani d . . 1
C C1 0.16311(17) 0.79850(18) 0.02537(14) 0.0165(5) Uani d . . 1
H H1 0.1275 0.8459 0.0487 0.02 Uiso calc U R 1
C C2 0.1640(2) 0.8532(2) -0.04651(15) 0.0259(6) Uani d . . 1
C C3 0.1170(2) 0.7864(2) -0.10017(16) 0.0320(7) Uani d . . 1
H H3A 0.084 0.8227 -0.1377 0.038 Uiso calc U R 1
H H3B 0.1575 0.7464 -0.1242 0.038 Uiso calc U R 1
C C4 0.05915(19) 0.7263(2) -0.05843(15) 0.0221(6) Uani d . . 1
C C5 0.2512(2) 0.8720(3) -0.07318(17) 0.0394(9) Uani d . . 1
H H5A 0.2815 0.9164 -0.0406 0.059 Uiso calc U R 1
H H5B 0.2451 0.8985 -0.1219 0.059 Uiso calc U R 1
H H5C 0.2827 0.813 -0.0741 0.059 Uiso calc U R 1
C C6 0.1176(2) 0.9466(2) -0.03827(19) 0.0381(8) Uani d . . 1
H H6A 0.063 0.9347 -0.0187 0.057 Uiso calc U R 1
H H6B 0.1089 0.9769 -0.0855 0.057 Uiso calc U R 1
H H6C 0.1513 0.9876 -0.0053 0.057 Uiso calc U R 1
C C7 -0.0311(2) 0.7619(3) -0.06260(18) 0.0352(8) Uani d . . 1
H H7A -0.0552 0.7572 -0.1124 0.053 Uiso calc U R 1
H H7B -0.0318 0.8275 -0.0469 0.053 Uiso calc U R 1
H H7C -0.0644 0.7239 -0.0311 0.053 Uiso calc U R 1
C C8 0.0577(2) 0.6255(2) -0.08526(17) 0.0343(8) Uani d . . 1
H H8A 0.0282 0.6227 -0.1333 0.052 Uiso calc U R 1
H H8B 0.0284 0.586 -0.0518 0.052 Uiso calc U R 1
H H8C 0.1155 0.603 -0.088 0.052 Uiso calc U R 1
C C9 0.07725(17) 0.67478(19) 0.07544(14) 0.0180(5) Uani d . . 1
C C10 0.11985(18) 0.58944(19) 0.08859(15) 0.0202(6) Uani d . . 1
C C11 0.19125(19) 0.5539(2) 0.04564(17) 0.0244(6) Uani d . . 1
H H11 0.2002 0.5997 0.0061 0.029 Uiso calc U R 1
C C12 0.2737(2) 0.5447(2) 0.0928(2) 0.0358(8) Uani d . . 1
H H12A 0.2883 0.6055 0.1149 0.054 Uiso calc U R 1
H H12B 0.3188 0.5246 0.0629 0.054 Uiso calc U R 1
H H12C 0.2667 0.4982 0.1308 0.054 Uiso calc U R 1
C C13 0.1701(2) 0.4581(2) 0.01137(19) 0.0330(7) Uani d . . 1
H H13A 0.1629 0.4118 0.0495 0.05 Uiso calc U R 1
H H13B 0.2159 0.4384 -0.0178 0.05 Uiso calc U R 1
H H13C 0.1178 0.463 -0.0194 0.05 Uiso calc U R 1
C C14 0.0956(2) 0.5347(2) 0.14523(17) 0.0292(7) Uani d . . 1
H H14 0.1238 0.477 0.1554 0.035 Uiso calc U R 1
C C15 0.0316(2) 0.5614(2) 0.18732(17) 0.0335(8) Uani d . . 1
H H15 0.0159 0.5221 0.2254 0.04 Uiso calc U R 1
C C16 -0.0092(2) 0.6450(2) 0.17391(17) 0.0297(7) Uani d . . 1
H H16 -0.0534 0.6628 0.2029 0.036 Uiso calc U R 1
C C17 0.01295(19) 0.7042(2) 0.11854(15) 0.0217(6) Uani d . . 1
C C18 -0.03156(19) 0.7987(2) 0.11121(17) 0.0247(6) Uani d . . 1
H H18 -0.0103 0.8326 0.0689 0.03 Uiso calc U R 1
C C19 -0.1269(2) 0.7867(3) 0.0983(2) 0.0388(8) Uani d . . 1
H H19A -0.1392 0.7461 0.0564 0.058 Uiso calc U R 1
H H19B -0.1531 0.8482 0.0893 0.058 Uiso calc U R 1
H H19C -0.1494 0.7583 0.141 0.058 Uiso calc U R 1
C C20 -0.0126(2) 0.8590(2) 0.17911(18) 0.0336(7) Uani d . . 1
H H20A -0.0339 0.8272 0.221 0.05 Uiso calc U R 1
H H20B -0.0402 0.9201 0.1725 0.05 Uiso calc U R 1
H H20C 0.0483 0.8679 0.1871 0.05 Uiso calc U R 1
C C21 0.39499(17) 0.97535(17) 0.14804(14) 0.0146(5) Uani d . . 1
H H21 0.38 0.9392 0.1915 0.018 Uiso calc U R 1
C C22 0.46527(17) 0.90626(18) 0.12939(15) 0.0178(5) Uani d . . 1
C C23 0.54490(17) 0.96581(19) 0.14171(16) 0.0209(6) Uani d . . 1
H H23A 0.5923 0.9263 0.1611 0.025 Uiso calc U R 1
H H23B 0.5602 0.9936 0.0955 0.025 Uiso calc U R 1
C C24 0.52741(17) 1.0430(2) 0.19520(15) 0.0197(6) Uani d . . 1
C C25 0.4646(2) 0.8227(2) 0.18178(17) 0.0271(7) Uani d . . 1
H H25A 0.4139 0.7851 0.1708 0.041 Uiso calc U R 1
H H25B 0.465 0.846 0.2314 0.041 Uiso calc U R 1
H H25C 0.5146 0.7839 0.1765 0.041 Uiso calc U R 1
C C26 0.45932(19) 0.8692(2) 0.05192(16) 0.0273(7) Uani d . . 1
H H26A 0.4546 0.922 0.0182 0.041 Uiso calc U R 1
H H26B 0.4096 0.8289 0.0444 0.041 Uiso calc U R 1
H H26C 0.5099 0.8329 0.0435 0.041 Uiso calc U R 1
C C27 0.56541(19) 1.1367(2) 0.17503(18) 0.0274(7) Uani d . . 1
H H27A 0.6267 1.1342 0.1842 0.041 Uiso calc U R 1
H H27B 0.5426 1.1867 0.2042 0.041 Uiso calc U R 1
H H27C 0.5514 1.1494 0.1238 0.041 Uiso calc U R 1
C C28 0.5607(2) 1.0199(3) 0.27218(17) 0.0359(8) Uani d . . 1
H H28A 0.5367 0.9602 0.287 0.054 Uiso calc U R 1
H H28B 0.5446 1.0698 0.3048 0.054 Uiso calc U R 1
H H28C 0.6221 1.0148 0.2741 0.054 Uiso calc U R 1
C C29 0.38580(17) 1.12140(18) 0.21742(15) 0.0180(5) Uani d . . 1
C C30 0.36658(18) 1.2012(2) 0.17486(16) 0.0225(6) Uani d . . 1
C C31 0.3884(2) 1.2127(2) 0.09686(16) 0.0255(6) Uani d . . 1
H H31 0.4214 1.1565 0.0834 0.031 Uiso calc U R 1
C C32 0.4432(2) 1.3006(2) 0.08744(18) 0.0333(8) Uani d . . 1
H H32A 0.4096 1.3571 0.0943 0.05 Uiso calc U R 1
H H32B 0.4635 1.301 0.0388 0.05 Uiso calc U R 1
H H32C 0.4913 1.2996 0.1233 0.05 Uiso calc U R 1
C C33 0.3098(2) 1.2191(2) 0.04450(19) 0.0388(8) Uani d . . 1
H H33A 0.2751 1.163 0.0494 0.058 Uiso calc U R 1
H H33B 0.3268 1.2234 -0.0051 0.058 Uiso calc U R 1
H H33C 0.2773 1.275 0.0557 0.058 Uiso calc U R 1
C C34 0.3228(2) 1.2739(2) 0.20579(19) 0.0313(7) Uani d . . 1
H H34 0.3095 1.3287 0.1783 0.038 Uiso calc U R 1
C C35 0.2985(2) 1.2677(2) 0.2751(2) 0.0358(8) Uani d . . 1
H H35 0.2693 1.3183 0.2953 0.043 Uiso calc U R 1
C C36 0.3164(2) 1.1885(2) 0.31545(18) 0.0317(8) Uani d . . 1
H H36 0.2987 1.185 0.3632 0.038 Uiso calc U R 1
C C37 0.35994(19) 1.1131(2) 0.28782(16) 0.0237(6) Uani d . . 1
C C38 0.3742(2) 1.0267(2) 0.33447(17) 0.0316(7) Uani d . . 1
H H38 0.4112 0.9829 0.3089 0.038 Uiso calc U R 1
C C39 0.2907(3) 0.9752(3) 0.34529(19) 0.0457(10) Uani d . . 1
H H39A 0.2513 1.0185 0.3663 0.069 Uiso calc U R 1
H H39B 0.3014 0.9218 0.3778 0.069 Uiso calc U R 1
H H39C 0.2663 0.9528 0.2986 0.069 Uiso calc U R 1
C C40 0.4184(3) 1.0495(3) 0.40826(18) 0.0464(10) Uani d . . 1
H H40A 0.4697 1.0854 0.4015 0.07 Uiso calc U R 1
H H40B 0.4331 0.991 0.4339 0.07 Uiso calc U R 1
H H40C 0.3807 1.0866 0.4366 0.07 Uiso calc U R 1
I I1 0.21535(2) 0.75692(2) 0.21849(2) 0.02661(6) Uani d . . 1
I I2 0.17605(2) 1.05141(2) 0.16776(2) 0.03447(7) Uani d . . 1
N N1 0.10112(14) 0.73475(15) 0.01733(12) 0.0156(4) Uani d . . 1
N N2 0.43203(14) 1.04594(15) 0.18724(12) 0.0153(4) Uani d . . 1

loop_
_atom_site_aniso_label
_atom_site_aniso_U_11
_atom_site_aniso_U_22
_atom_site_aniso_U_33
_atom_site_aniso_U_12
_atom_site_aniso_U_13
_atom_site_aniso_U_23
Si1 0.0194(4) 0.0180(4) 0.0175(4) -0.0050(3) -0.0010(3) -0.0002(3)
Si2 0.0166(4) 0.0167(4) 0.0254(4) -0.0022(3) -0.0029(3) -0.0013(3)
C1 0.0183(14) 0.0163(12) 0.0153(12) 0.0014(10) 0.0046(10) -0.0010(10)
C2 0.0306(17) 0.0295(16) 0.0172(14) -0.0097(13) -0.0017(12) 0.0061(12)
C3 0.0379(19) 0.0396(18) 0.0178(15) -0.0122(15) -0.0037(13) 0.0013(13)
C4 0.0239(15) 0.0258(14) 0.0158(13) -0.0048(12) -0.0049(11) -0.0001(11)
C5 0.042(2) 0.057(2) 0.0200(16) -0.0227(18) 0.0064(15) 0.0035(15)
C6 0.046(2) 0.0277(17) 0.0380(19) -0.0029(15) -0.0129(16) 0.0146(15)
C7 0.0283(18) 0.047(2) 0.0286(17) -0.0011(15) -0.0105(14) 0.0002(15)
C8 0.042(2) 0.0349(18) 0.0248(16) -0.0072(15) -0.0090(14) -0.0092(14)
C9 0.0193(14) 0.0189(13) 0.0156(13) -0.0073(10) -0.0005(11) -0.0022(10)
C10 0.0218(15) 0.0168(13) 0.0215(14) -0.0027(11) -0.0022(11) -0.0023(11)
C11 0.0248(15) 0.0188(13) 0.0295(16) 0.0013(12) -0.0006(13) -0.0005(12)
C12 0.0319(18) 0.0262(16) 0.048(2) 0.0069(14) -0.0066(16) -0.0007(15)
C13 0.0381(19) 0.0209(15) 0.0406(19) 0.0040(13) 0.0069(16) -0.0054(13)
C14 0.0413(19) 0.0178(14) 0.0280(16) -0.0047(13) -0.0023(14) 0.0024(12)
C15 0.051(2) 0.0245(16) 0.0252(16) -0.0134(15) 0.0081(15) 0.0049(13)
C16 0.0376(19) 0.0275(16) 0.0255(16) -0.0094(14) 0.0131(14) -0.0027(13)
C17 0.0253(15) 0.0206(14) 0.0195(14) -0.0061(11) 0.0038(12) -0.0024(11)
C18 0.0203(15) 0.0252(15) 0.0291(16) -0.0014(12) 0.0058(12) -0.0027(12)
C19 0.0237(18) 0.040(2) 0.054(2) -0.0025(15) 0.0088(16) -0.0092(17)
C20 0.0352(19) 0.0284(17) 0.0374(19) 0.0016(14) 0.0050(15) -0.0079(14)
C21 0.0188(13) 0.0140(12) 0.0114(12) 0.0009(10) 0.0036(10) 0.0033(9)
C22 0.0168(13) 0.0143(12) 0.0225(14) 0.0015(10) 0.0029(11) -0.0007(10)
C23 0.0160(13) 0.0201(13) 0.0270(15) 0.0012(11) 0.0039(11) -0.0029(11)
C24 0.0131(13) 0.0255(14) 0.0202(14) -0.0010(11) -0.0007(11) -0.0041(11)
C25 0.0260(16) 0.0175(14) 0.0373(18) 0.0025(12) -0.0005(14) 0.0040(12)
C26 0.0249(16) 0.0277(16) 0.0300(16) -0.0033(12) 0.0074(13) -0.0118(13)
C27 0.0207(15) 0.0245(15) 0.0373(18) -0.0070(12) 0.0041(13) -0.0082(13)
C28 0.0265(18) 0.059(2) 0.0216(16) 0.0002(16) -0.0063(13) 0.0038(15)
C29 0.0173(13) 0.0161(12) 0.0206(13) -0.0012(10) 0.0021(11) -0.0060(10)
C30 0.0192(14) 0.0180(13) 0.0304(16) -0.0023(11) 0.0026(12) -0.0065(12)
C31 0.0335(17) 0.0134(13) 0.0293(16) 0.0005(12) 0.0001(13) 0.0017(11)
C32 0.046(2) 0.0224(15) 0.0314(18) -0.0036(14) 0.0049(15) -0.0003(13)
C33 0.047(2) 0.0283(17) 0.039(2) 0.0034(15) -0.0147(17) 0.0055(15)
C34 0.0282(17) 0.0183(14) 0.048(2) -0.0019(12) 0.0058(15) -0.0060(13)
C35 0.0259(17) 0.0258(16) 0.057(2) -0.0013(13) 0.0150(16) -0.0205(16)
C36 0.0279(17) 0.0334(17) 0.0358(18) -0.0090(14) 0.0165(15) -0.0172(14)
C37 0.0217(15) 0.0263(15) 0.0236(15) -0.0076(12) 0.0057(12) -0.0080(12)
C38 0.044(2) 0.0318(17) 0.0201(15) -0.0065(15) 0.0094(14) -0.0034(13)
C39 0.063(3) 0.046(2) 0.0300(19) -0.023(2) 0.0177(18) -0.0037(16)
C40 0.063(3) 0.055(2) 0.0224(17) -0.009(2) 0.0066(17) -0.0023(16)
I1 0.03347(12) 0.03008(11) 0.01579(9) -0.00865(8) -0.00209(7) 0.00245(8)
I2 0.01795(10) 0.02858(11) 0.05702(15) 0.00083(8) 0.00344(9) -0.01162(10)
N1 0.0154(11) 0.0174(11) 0.0140(10) -0.0032(9) -0.0002(8) 0.0000(8)
N2 0.0137(11) 0.0158(10) 0.0163(11) -0.0006(8) -0.0005(9) -0.0016(8)

loop_
_atom_type_symbol
_atom_type_description
_atom_type_scat_dispersion_real
_atom_type_scat_dispersion_imag
_atom_type_scat_source
C C 0.0033 0.0016 'International Tables Vol C Tables 4.2.6.8 and 6.1.1.4'
H H 0.0000 0.0000 'International Tables Vol C Tables 4.2.6.8 and 6.1.1.4'
N N 0.0061 0.0033 'International Tables Vol C Tables 4.2.6.8 and 6.1.1.4'
Si Si 0.0817 0.0704 'International Tables Vol C Tables 4.2.6.8 and 6.1.1.4'
I I -0.4742 1.8119 'International Tables Vol C Tables 4.2.6.8 and 6.1.1.4'

loop_
_geom_angle_atom_site_label_1
_geom_angle_atom_site_label_2
_geom_angle_atom_site_label_3
_geom_angle
C1 Si1 Si2 107.63(9)
C1 Si1 I1 113.65(9)
Si2 Si1 I1 107.11(4)
C21 Si2 Si1 108.21(9)
C21 Si2 I2 114.61(9)
Si1 Si2 I2 107.84(4)
N1 C1 C2 107.2(2)
N1 C1 Si1 130.7(2)
C2 C1 Si1 120.55(19)
C5 C2 C6 109.6(3)
C5 C2 C3 108.2(3)
C6 C2 C3 112.7(3)
C5 C2 C1 115.5(3)
C6 C2 C1 108.5(2)
C3 C2 C1 102.4(2)
C4 C3 C2 107.9(2)
C3 C4 C8 111.4(3)
C3 C4 N1 100.6(2)
C8 C4 N1 112.0(2)
C3 C4 C7 113.1(3)
C8 C4 C7 107.8(3)
N1 C4 C7 112.0(2)
C17 C9 C10 121.4(3)
C17 C9 N1 119.1(2)
C10 C9 N1 119.5(2)
C14 C10 C9 117.6(3)
C14 C10 C11 117.9(3)
C9 C10 C11 124.5(3)
C10 C11 C12 111.8(3)
C10 C11 C13 111.3(3)
C12 C11 C13 108.5(3)
C15 C14 C10 122.0(3)
C16 C15 C14 119.8(3)
C15 C16 C17 121.3(3)
C16 C17 C9 118.0(3)
C16 C17 C18 117.5(3)
C9 C17 C18 124.4(2)
C17 C18 C19 111.4(3)
C17 C18 C20 110.9(3)
C19 C18 C20 109.1(3)
N2 C21 C22 107.3(2)
N2 C21 Si2 130.11(19)
C22 C21 Si2 121.10(19)
C26 C22 C23 109.3(2)
C26 C22 C25 108.9(2)
C23 C22 C25 112.1(2)
C26 C22 C21 115.5(2)
C23 C22 C21 102.6(2)
C25 C22 C21 108.4(2)
C24 C23 C22 108.2(2)
N2 C24 C23 100.6(2)
N2 C24 C27 111.4(2)
C23 C24 C27 112.3(2)
N2 C24 C28 112.3(2)
C23 C24 C28 112.8(3)
C27 C24 C28 107.5(2)
C37 C29 C30 121.7(3)
C37 C29 N2 119.4(2)
C30 C29 N2 118.9(2)
C34 C30 C29 117.7(3)
C34 C30 C31 117.7(3)
C29 C30 C31 124.5(2)
C30 C31 C33 112.4(3)
C30 C31 C32 111.3(2)
C33 C31 C32 108.9(3)
C35 C34 C30 121.3(3)
C34 C35 C36 120.2(3)
C35 C36 C37 121.5(3)
C36 C37 C29 117.5(3)
C36 C37 C38 118.4(3)
C29 C37 C38 124.0(3)
C37 C38 C40 112.4(3)
C37 C38 C39 111.3(3)
C40 C38 C39 109.4(3)
C1 N1 C9 123.0(2)
C1 N1 C4 115.5(2)
C9 N1 C4 121.4(2)
C21 N2 C29 123.3(2)
C21 N2 C24 115.4(2)
C29 N2 C24 121.2(2)

loop_
_geom_bond_atom_site_label_1
_geom_bond_atom_site_label_2
_geom_bond_distance
Si1 C1 1.846(3)
Si1 Si2 2.3368(11)
Si1 I1 2.5221(8)
Si2 C21 1.841(3)
Si2 I2 2.5278(8)
C1 N1 1.343(3)
C1 C2 1.547(4)
C2 C5 1.529(4)
C2 C6 1.536(5)
C2 C3 1.537(4)
C3 C4 1.511(4)
C4 C8 1.520(4)
C4 N1 1.521(3)
C4 C7 1.522(4)
C9 C17 1.407(4)
C9 C10 1.407(4)
C9 N1 1.448(3)
C10 C14 1.386(4)
C10 C11 1.520(4)
C11 C12 1.534(4)
C11 C13 1.535(4)
C14 C15 1.380(5)
C15 C16 1.372(5)
C16 C17 1.395(4)
C17 C18 1.525(4)
C18 C19 1.531(4)
C18 C20 1.538(4)
C21 N2 1.354(3)
C21 C22 1.548(4)
C22 C26 1.530(4)
C22 C23 1.531(4)
C22 C25 1.539(4)
C23 C24 1.521(4)
C24 N2 1.517(3)
C24 C27 1.523(4)
C24 C28 1.527(4)
C29 C37 1.403(4)
C29 C30 1.408(4)
C29 N2 1.439(3)
C30 C34 1.394(4)
C30 C31 1.521(4)
C31 C33 1.535(4)
C31 C32 1.545(4)
C34 C35 1.372(5)
C35 C36 1.374(5)
C36 C37 1.397(4)
C37 C38 1.515(4)
C38 C40 1.533(5)
C38 C39 1.545(5)
